data_7017511
loop_
_publ_author_name
'Meng, Zhao-Sha'
'Guo, Fu-Sheng'
'Liu, Jun-Liang'
'Leng, Ji-Dong'
'Tong, Ming-Liang'

_publ_section_title
;
 Heterometallic cubane-like {M(2)Ln(2)} (M = Ni, Zn; Ln =, Gd, Dy) and
 {Ni(2)Y(2)} aggregates. Synthesis, structures and magnetic properties.
;
_journal_issue 8
_journal_name_full 'Dalton transactions (Cambridge, England : 2003)'
_journal_page_first 2320
_journal_page_last 2329
_journal_paper_doi 10.1039/c1dt10869g
_journal_volume 41
_journal_year 2012
_chemical_formula_sum 'C42 H64 Cl Dy2 N6 O25.5 Zn2'
_chemical_formula_weight 1552.18
_chemical_name_systematic
;
?
;
_space_group_IT_number 2
_symmetry_cell_setting triclinic
_symmetry_space_group_name_Hall '-P 1'
_symmetry_space_group_name_H-M 'P -1'
_atom_sites_solution_hydrogens geom
_atom_sites_solution_primary direct
_atom_sites_solution_secondary difmap
_audit_creation_method SHELXL-97
_cell_angle_alpha 112.537(2)
_cell_angle_beta 98.652(2)
_cell_angle_gamma 95.948(2)
_cell_formula_units_Z 2
_cell_length_a 14.473(2)
_cell_length_b 14.581(2)
_cell_length_c 15.444(2)
_cell_measurement_reflns_used 9681
_cell_measurement_temperature 150(2)
_cell_measurement_theta_max 55.29
_cell_measurement_theta_min 6.01
_cell_volume 2929.2(7)
_computing_cell_refinement 'PROCESS-AUTO (Rigaku Corporation, 1998)'
_computing_data_collection 'PROCESS-AUTO (Rigaku Corporation, 1998)'
_computing_data_reduction 'PROCESS-AUTO (Rigaku Corporation, 1998)'
_computing_molecular_graphics 'Bruker SHELXTL'
_computing_publication_material 'Bruker SHELXTL'
_computing_structure_refinement 'SHELXL-97 (Sheldrick, 1997)'
_computing_structure_solution 'SHELXS-97 (Sheldrick, 1990)'
_diffrn_ambient_temperature 150(2)
_diffrn_measured_fraction_theta_full 0.981
_diffrn_measured_fraction_theta_max 0.981
_diffrn_measurement_device_type 'Rigaku R-AXIS SPIDER Image Plate diffractometer'
_diffrn_measurement_method '\w scan'
_diffrn_radiation_monochromator graphite
_diffrn_radiation_source 'fine-focus sealed tube'
_diffrn_radiation_type MoK\a
_diffrn_radiation_wavelength 0.71073
_diffrn_reflns_av_R_equivalents 0.0472
_diffrn_reflns_av_sigmaI/netI 0.0479
_diffrn_reflns_limit_h_max 17
_diffrn_reflns_limit_h_min -17
_diffrn_reflns_limit_k_max 17
_diffrn_reflns_limit_k_min -17
_diffrn_reflns_limit_l_max 18
_diffrn_reflns_limit_l_min -19
_diffrn_reflns_number 22466
_diffrn_reflns_theta_full 26.00
_diffrn_reflns_theta_max 26.00
_diffrn_reflns_theta_min 1.83
_exptl_absorpt_coefficient_mu 3.459
_exptl_absorpt_correction_T_max 0.5086
_exptl_absorpt_correction_T_min 0.3815
_exptl_absorpt_correction_type multi-scan
_exptl_crystal_density_diffrn 1.760
_exptl_crystal_density_method 'not measured'
_exptl_crystal_F_000 1542
_exptl_crystal_size_max 0.34
_exptl_crystal_size_mid 0.25
_exptl_crystal_size_min 0.23
_refine_diff_density_max 3.841
_refine_diff_density_min -1.986
_refine_diff_density_rms 0.213
_refine_ls_extinction_method none
_refine_ls_goodness_of_fit_ref 1.065
_refine_ls_hydrogen_treatment constr
_refine_ls_matrix_type full
_refine_ls_number_parameters 702
_refine_ls_number_reflns 11269
_refine_ls_number_restraints 66
_refine_ls_restrained_S_all 1.076
_refine_ls_R_factor_all 0.0598
_refine_ls_R_factor_gt 0.0518
_refine_ls_shift/su_max 0.000
_refine_ls_shift/su_mean 0.000
_refine_ls_structure_factor_coef Fsqd
_refine_ls_weighting_details 'calc w=1/[\s^2^(Fo^2^)+(0.0784P)^2^+24.2753P] where P=(Fo^2^+2Fc^2^)/3'
_refine_ls_weighting_scheme calc
_refine_ls_wR_factor_gt 0.1464
_refine_ls_wR_factor_ref 0.1551
_reflns_number_gt 9637
_reflns_number_total 11269
_reflns_threshold_expression >2sigma(I)
_cod_data_source_file c1dt10869g.txt
_cod_data_source_block ZnDy
_cod_depositor_comments
;
The following automatic conversions were performed:

'_symmetry_cell_setting' value 'Triclinic' changed to 'triclinic'
according to /home/saulius/struct/CIF-dictionaries/cif_core.dic
dictionary named 'cif_core.dic' version 2.4.1 from
2010-06-29.

'_exptl_absorpt_correction_type' value 'Multi-scan'
changed to 'multi-scan' according to
/home/saulius/struct/CIF-dictionaries/cif_core.dic dictionary named
'cif_core.dic' version 2.4.1 from 2010-06-29.

Automatic conversion script
Id: cif_fix_values 1715 2011-07-08 13:25:40Z adriana 
;
_cod_original_sg_symbol_H-M P-1
_cod_original_formula_sum 'C42 H64 Cl Dy2 N6 O25.50 Zn2'
_cod_database_code 7017511

loop_
_symmetry_equiv_pos_as_xyz
'x, y, z'
'-x, -y, -z'

loop_
_atom_site_label
_atom_site_type_symbol
_atom_site_fract_x
_atom_site_fract_y
_atom_site_fract_z
_atom_site_U_iso_or_equiv
_atom_site_adp_type
_atom_site_occupancy
_atom_site_symmetry_multiplicity
_atom_site_calc_flag
_atom_site_refinement_flags
Dy1 Dy 0.37765(2) 0.11904(2) 0.42962(2) 0.02296(11) Uani 1 1 d .
Dy2 Dy 0.35518(2) 0.37565(2) 0.60172(2) 0.02383(11) Uani 1 1 d .
Zn1 Zn 0.18037(6) 0.14011(6) 0.52357(6) 0.02777(19) Uani 1 1 d .
Zn2 Zn 0.22031(6) 0.28641(6) 0.38094(6) 0.0294(2) Uani 1 1 d .
O1W O 0.4635(4) -0.0154(4) 0.3726(4) 0.0347(12) Uani 1 1 d .
H1WA H 0.5093 -0.0011 0.3487 0.042 Uiso 1 1 d R
H1WB H 0.4801 -0.0380 0.4147 0.042 Uiso 1 1 d R
O1 O 0.3506(3) 0.2773(3) 0.4387(4) 0.0260(10) Uani 1 1 d .
H1A H 0.4001 0.3086 0.4148 0.031 Uiso 1 1 calc R
O2 O 0.3160(3) 0.2047(3) 0.5698(3) 0.0233(10) Uani 1 1 d .
H2B H 0.3458 0.1903 0.6249 0.028 Uiso 1 1 calc R
O3 O 0.2097(3) 0.1013(4) 0.3876(4) 0.0271(10) Uani 1 1 d .
O4 O 0.3008(4) 0.0154(4) 0.2557(4) 0.0377(13) Uani 1 1 d .
O5 O 0.1933(3) 0.3195(4) 0.5179(4) 0.0281(11) Uani 1 1 d .
O6 O 0.2335(4) 0.4608(4) 0.6889(4) 0.0371(12) Uani 1 1 d .
O7 O 0.5065(4) 0.1611(4) 0.5572(4) 0.0323(11) Uani 1 1 d .
O8 O 0.5045(4) 0.3254(4) 0.6104(4) 0.0332(12) Uani 1 1 d .
O9 O 0.3271(4) -0.0100(4) 0.4758(4) 0.0318(12) Uani 1 1 d .
O10 O 0.1955(4) 0.0044(4) 0.5344(4) 0.0344(12) Uani 1 1 d .
O11 O 0.3299(4) 0.4926(4) 0.5368(4) 0.0347(12) Uani 1 1 d .
O12 O 0.2417(4) 0.4286(4) 0.3888(4) 0.0352(12) Uani 1 1 d .
O13 O 0.4896(4) 0.1646(4) 0.3524(4) 0.0365(13) Uani 1 1 d .
O14 O 0.4848(4) 0.3162(4) 0.3520(4) 0.0363(12) Uani 1 1 d .
O15 O 0.3859(4) 0.3817(4) 0.7567(4) 0.0416(13) Uani 1 1 d .
O16 O 0.4001(7) 0.2265(5) 0.7464(5) 0.068(2) Uani 1 1 d .
O17 O 0.4651(4) 0.5287(4) 0.6913(4) 0.0358(12) Uani 1 1 d .
H17A H 0.4553 0.5821 0.6855 0.043 Uiso 1 1 calc R
N1 N 0.0372(4) 0.0964(5) 0.4514(6) 0.0346(15) Uani 1 1 d .
N2 N -0.0237(4) 0.1294(5) 0.5123(6) 0.0411(18) Uani 1 1 d .
H2A H -0.0856 0.1135 0.4909 0.049 Uiso 1 1 calc R
N3 N 0.1096(5) 0.2050(5) 0.6343(5) 0.0352(15) Uani 1 1 d .
N4 N 0.0714(5) 0.2538(5) 0.3379(5) 0.0364(15) Uani 1 1 d .
N5 N 0.0411(6) 0.1984(6) 0.2408(6) 0.0472(19) Uani 1 1 d .
H5A H -0.0197 0.1794 0.2142 0.057 Uiso 1 1 calc R
N6 N 0.1999(5) 0.2075(5) 0.2336(5) 0.0395(16) Uani 1 1 d .
C1 C 0.1570(5) 0.0294(5) 0.3081(6) 0.0302(16) Uani 1 1 d .
C2 C 0.0581(6) -0.0021(6) 0.2918(6) 0.0367(18) Uani 1 1 d .
C3 C 0.0089(7) -0.0750(7) 0.2021(7) 0.046(2) Uani 1 1 d .
H3 H -0.0582 -0.0925 0.1904 0.055 Uiso 1 1 calc R
C4 C 0.0560(8) -0.1210(7) 0.1314(7) 0.057(3) Uani 1 1 d .
H4 H 0.0220 -0.1720 0.0720 0.069 Uiso 1 1 calc R
C5 C 0.1552(7) -0.0927(7) 0.1466(7) 0.048(2) Uani 1 1 d .
H5 H 0.1882 -0.1244 0.0975 0.057 Uiso 1 1 calc R
C6 C 0.2042(6) -0.0190(6) 0.2328(6) 0.0353(17) Uani 1 1 d .
C7 C 0.0024(5) 0.0373(6) 0.3630(7) 0.0366(19) Uani 1 1 d .
H7 H -0.0647 0.0185 0.3436 0.044 Uiso 1 1 calc R
C8 C 0.3528(7) -0.0310(7) 0.1821(7) 0.050(2) Uani 1 1 d .
H8A H 0.3218 -0.0295 0.1218 0.075 Uiso 1 1 calc R
H8B H 0.3536 -0.1011 0.1732 0.075 Uiso 1 1 calc R
H8C H 0.4180 0.0062 0.2012 0.075 Uiso 1 1 calc R
C9 C 0.0139(6) 0.1870(6) 0.6065(7) 0.0388(19) Uani 1 1 d .
C10 C -0.0449(7) 0.2286(7) 0.6714(9) 0.054(3) Uani 1 1 d .
H10 H -0.1120 0.2146 0.6510 0.065 Uiso 1 1 calc R
C11 C -0.0020(8) 0.2905(8) 0.7656(9) 0.058(3) Uani 1 1 d .
H11 H -0.0396 0.3196 0.8110 0.069 Uiso 1 1 calc R
C12 C 0.0956(8) 0.3097(7) 0.7932(8) 0.055(3) Uani 1 1 d .
H12 H 0.1260 0.3531 0.8571 0.065 Uiso 1 1 calc R
C13 C 0.1483(7) 0.2650(6) 0.7266(7) 0.042(2) Uani 1 1 d .
H13 H 0.2154 0.2771 0.7467 0.050 Uiso 1 1 calc R
C14 C 0.1239(5) 0.3703(6) 0.5472(6) 0.0315(16) Uani 1 1 d .
C15 C 0.0327(5) 0.3512(6) 0.4890(7) 0.0360(18) Uani 1 1 d .
C16 C -0.0377(6) 0.4029(7) 0.5286(8) 0.046(2) Uani 1 1 d .
H16 H -0.0998 0.3881 0.4907 0.055 Uiso 1 1 calc R
C17 C -0.0185(7) 0.4744(8) 0.6211(8) 0.051(2) Uani 1 1 d .
H17 H -0.0671 0.5082 0.6467 0.061 Uiso 1 1 calc R
C18 C 0.0721(6) 0.4973(7) 0.6774(7) 0.043(2) Uani 1 1 d .
H18 H 0.0860 0.5478 0.7410 0.052 Uiso 1 1 calc R
C19 C 0.1417(6) 0.4460(6) 0.6403(6) 0.0364(18) Uani 1 1 d .
C20 C 0.0085(6) 0.2873(6) 0.3877(7) 0.042(2) Uani 1 1 d .
H20 H -0.0564 0.2691 0.3563 0.050 Uiso 1 1 calc R
C21 C 0.2580(7) 0.5402(7) 0.7835(7) 0.054(3) Uani 1 1 d .
H21A H 0.2125 0.5299 0.8213 0.081 Uiso 1 1 calc R
H21B H 0.2562 0.6053 0.7791 0.081 Uiso 1 1 calc R
H21C H 0.3221 0.5395 0.8145 0.081 Uiso 1 1 calc R
C22 C 0.1084(7) 0.1741(6) 0.1875(6) 0.043(2) Uani 1 1 d .
C23 C 0.0809(8) 0.1209(7) 0.0876(7) 0.053(3) Uani 1 1 d .
H23 H 0.0159 0.0997 0.0565 0.064 Uiso 1 1 calc R
C24 C 0.1520(9) 0.1010(8) 0.0367(7) 0.060(3) Uani 1 1 d .
H24 H 0.1362 0.0644 -0.0309 0.072 Uiso 1 1 calc R
C25 C 0.2468(9) 0.1339(8) 0.0834(7) 0.061(3) Uani 1 1 d .
H25 H 0.2958 0.1193 0.0483 0.073 Uiso 1 1 calc R
C26 C 0.2687(8) 0.1876(7) 0.1807(7) 0.049(2) Uani 1 1 d .
H26 H 0.3335 0.2117 0.2122 0.059 Uiso 1 1 calc R
C27 C 0.5386(5) 0.2523(6) 0.6152(6) 0.0300(16) Uani 1 1 d .
C28 C 0.6244(6) 0.2707(7) 0.6931(7) 0.044(2) Uani 1 1 d .
H28A H 0.6646 0.3351 0.7069 0.066 Uiso 1 1 calc R
H28B H 0.6607 0.2159 0.6716 0.066 Uiso 1 1 calc R
H28C H 0.6033 0.2731 0.7513 0.066 Uiso 1 1 calc R
C29 C 0.2671(5) -0.0380(6) 0.5138(6) 0.0320(16) Uani 1 1 d .
C30 C 0.2778(7) -0.1264(7) 0.5386(9) 0.058(3) Uani 1 1 d .
H30A H 0.3148 -0.1696 0.4969 0.087 Uiso 1 1 calc R
H30B H 0.2149 -0.1651 0.5294 0.087 Uiso 1 1 calc R
H30C H 0.3106 -0.1026 0.6056 0.087 Uiso 1 1 calc R
C31 C 0.2886(5) 0.5003(5) 0.4630(6) 0.0296(16) Uani 1 1 d .
C32 C 0.2978(6) 0.6047(6) 0.4637(7) 0.044(2) Uani 1 1 d .
H32A H 0.2534 0.6033 0.4084 0.066 Uiso 1 1 calc R
H32B H 0.3629 0.6268 0.4600 0.066 Uiso 1 1 calc R
H32C H 0.2831 0.6517 0.5229 0.066 Uiso 1 1 calc R
C33 C 0.5197(6) 0.2366(6) 0.3312(6) 0.0333(17) Uani 1 1 d .
C34 C 0.5996(7) 0.2229(7) 0.2773(8) 0.051(2) Uani 1 1 d .
H34A H 0.6270 0.2880 0.2790 0.077 Uiso 1 1 calc R
H34B H 0.5749 0.1752 0.2107 0.077 Uiso 1 1 calc R
H34C H 0.6486 0.1966 0.3074 0.077 Uiso 1 1 calc R
C35 C 0.4079(8) 0.3227(8) 0.7945(7) 0.052(2) Uani 1 1 d .
C36 C 0.4439(14) 0.3648(11) 0.8994(9) 0.102(6) Uani 1 1 d .
H36A H 0.4160 0.4244 0.9303 0.153 Uiso 1 1 calc R
H36B H 0.5132 0.3839 0.9135 0.153 Uiso 1 1 calc R
H36C H 0.4265 0.3139 0.9238 0.153 Uiso 1 1 calc R
C37 C 0.5525(7) 0.5491(7) 0.7593(7) 0.048(2) Uani 1 1 d .
H37A H 0.6060 0.5708 0.7343 0.058 Uiso 1 1 calc R
H37B H 0.5632 0.4864 0.7670 0.058 Uiso 1 1 calc R
C38 C 0.5508(9) 0.6311(10) 0.8568(8) 0.070(3) Uani 1 1 d .
H38A H 0.6100 0.6409 0.9019 0.105 Uiso 1 1 calc R
H38B H 0.4969 0.6106 0.8809 0.105 Uiso 1 1 calc R
H38C H 0.5443 0.6944 0.8500 0.105 Uiso 1 1 calc R
Cl1 Cl 0.7987(3) 0.1743(4) 0.1300(3) 0.125(2) Uani 1 1 d D
O18 O 0.7956(12) 0.2410(12) 0.2274(8) 0.198(4) Uani 1 1 d DU
O19 O 0.8665(10) 0.2279(12) 0.0977(12) 0.198(4) Uani 1 1 d DU
O20 O 0.7092(8) 0.1431(13) 0.0704(11) 0.198(4) Uani 1 1 d DU
O21 O 0.8423(12) 0.0936(10) 0.1423(12) 0.198(4) Uani 1 1 d DU
O2W O 0.5854(9) -0.0575(9) 0.2333(10) 0.120(4) Uani 1 1 d U
O3W O 0.499(3) 0.081(3) -0.013(3) 0.178(13) Uani 0.50 1 d PU
O22 O -0.0493(16) 0.587(2) 0.9658(13) 0.231(11) Uani 1 1 d D
H22A H 0.0106 0.5917 0.9777 0.346 Uiso 1 1 d R
C39 C -0.0783(16) 0.5914(19) 0.8751(15) 0.161(10) Uani 1 1 d D
H39A H -0.0596 0.5352 0.8241 0.193 Uiso 1 1 calc R
H39B H -0.0476 0.6558 0.8761 0.193 Uiso 1 1 calc R
C40 C -0.1850(16) 0.583(3) 0.856(2) 0.215(16) Uani 1 1 d D
H40A H -0.2068 0.5859 0.7938 0.323 Uiso 1 1 calc R
H40B H -0.2026 0.6397 0.9065 0.323 Uiso 1 1 calc R
H40C H -0.2147 0.5194 0.8551 0.323 Uiso 1 1 calc R
O23 O 0.1378(14) 0.5593(17) 0.9876(15) 0.248(11) Uani 1 1 d D
H23A H 0.1272 0.5236 1.0188 0.297 Uiso 1 1 d R
C41 C 0.2113(11) 0.6389(9) 1.0420(11) 0.086(4) Uani 1 1 d D
H41A H 0.2097 0.6574 1.1104 0.103 Uiso 1 1 calc R
H41B H 0.1989 0.6975 1.0274 0.103 Uiso 1 1 calc R
C42 C 0.3089(13) 0.623(3) 1.029(3) 0.260(18) Uani 1 1 d DU
H42A H 0.3544 0.6843 1.0703 0.390 Uiso 1 1 calc R
H42B H 0.3126 0.6055 0.9620 0.390 Uiso 1 1 calc R
H42C H 0.3241 0.5672 1.0467 0.390 Uiso 1 1 calc R

loop_
_atom_site_aniso_label
_atom_site_aniso_U_11
_atom_site_aniso_U_22
_atom_site_aniso_U_33
_atom_site_aniso_U_23
_atom_site_aniso_U_13
_atom_site_aniso_U_12
Dy1 0.01837(17) 0.01765(17) 0.0348(2) 0.01158(14) 0.00841(13) 0.00360(12)
Dy2 0.02132(18) 0.01778(17) 0.0333(2) 0.01053(14) 0.00822(13) 0.00286(12)
Zn1 0.0181(4) 0.0249(4) 0.0433(5) 0.0157(4) 0.0100(3) 0.0035(3)
Zn2 0.0249(4) 0.0265(4) 0.0376(5) 0.0147(4) 0.0043(3) 0.0043(3)
O1W 0.032(3) 0.029(3) 0.052(3) 0.019(2) 0.020(2) 0.011(2)
O1 0.022(2) 0.023(2) 0.038(3) 0.016(2) 0.011(2) 0.0051(19)
O2 0.020(2) 0.019(2) 0.034(3) 0.014(2) 0.0069(19) 0.0025(18)
O3 0.020(2) 0.023(2) 0.036(3) 0.010(2) 0.004(2) 0.0038(19)
O4 0.036(3) 0.034(3) 0.037(3) 0.005(2) 0.011(2) 0.009(2)
O5 0.021(2) 0.027(2) 0.040(3) 0.015(2) 0.009(2) 0.007(2)
O6 0.030(3) 0.034(3) 0.046(3) 0.011(2) 0.017(2) 0.009(2)
O7 0.022(2) 0.030(3) 0.043(3) 0.013(2) 0.004(2) 0.006(2)
O8 0.023(3) 0.028(3) 0.051(3) 0.018(2) 0.009(2) 0.006(2)
O9 0.024(3) 0.020(2) 0.060(4) 0.021(2) 0.019(2) 0.0046(19)
O10 0.022(3) 0.026(3) 0.064(4) 0.026(3) 0.015(2) 0.005(2)
O11 0.034(3) 0.023(2) 0.048(3) 0.016(2) 0.007(2) 0.003(2)
O12 0.033(3) 0.029(3) 0.047(3) 0.020(3) 0.005(2) 0.006(2)
O13 0.038(3) 0.026(3) 0.058(4) 0.022(3) 0.027(3) 0.012(2)
O14 0.036(3) 0.027(3) 0.052(3) 0.019(2) 0.018(3) 0.004(2)
O15 0.041(3) 0.040(3) 0.039(3) 0.012(3) 0.010(3) 0.001(3)
O16 0.103(6) 0.044(4) 0.054(4) 0.024(3) -0.004(4) 0.008(4)
O17 0.033(3) 0.027(3) 0.044(3) 0.017(2) -0.002(2) -0.003(2)
N1 0.018(3) 0.029(3) 0.068(5) 0.030(3) 0.013(3) 0.007(2)
N2 0.015(3) 0.036(4) 0.087(6) 0.036(4) 0.022(3) 0.009(3)
N3 0.029(3) 0.028(3) 0.057(4) 0.024(3) 0.018(3) 0.006(3)
N4 0.028(3) 0.029(3) 0.051(4) 0.022(3) -0.005(3) -0.003(3)
N5 0.039(4) 0.041(4) 0.053(5) 0.019(4) -0.011(4) -0.002(3)
N6 0.043(4) 0.033(4) 0.038(4) 0.016(3) -0.004(3) 0.000(3)
C1 0.027(4) 0.022(3) 0.042(4) 0.016(3) 0.003(3) 0.001(3)
C2 0.027(4) 0.028(4) 0.054(5) 0.022(4) -0.003(3) -0.003(3)
C3 0.041(5) 0.037(4) 0.053(5) 0.021(4) -0.007(4) 0.000(4)
C4 0.066(7) 0.036(5) 0.052(6) 0.016(4) -0.022(5) -0.011(4)
C5 0.063(6) 0.031(4) 0.038(5) 0.007(4) 0.000(4) 0.006(4)
C6 0.033(4) 0.028(4) 0.044(5) 0.015(3) 0.004(3) 0.003(3)
C7 0.018(3) 0.028(4) 0.069(6) 0.030(4) 0.002(4) 0.002(3)
C8 0.050(5) 0.045(5) 0.047(5) 0.006(4) 0.018(4) 0.011(4)
C9 0.025(4) 0.035(4) 0.073(6) 0.033(4) 0.023(4) 0.010(3)
C10 0.044(5) 0.050(5) 0.098(8) 0.045(6) 0.047(6) 0.023(4)
C11 0.069(7) 0.047(6) 0.080(8) 0.034(6) 0.050(6) 0.027(5)
C12 0.067(7) 0.039(5) 0.067(6) 0.023(5) 0.036(5) 0.010(5)
C13 0.040(5) 0.034(4) 0.059(6) 0.024(4) 0.021(4) 0.006(4)
C14 0.029(4) 0.028(4) 0.049(5) 0.024(3) 0.016(3) 0.014(3)
C15 0.024(4) 0.033(4) 0.065(6) 0.032(4) 0.015(4) 0.007(3)
C16 0.026(4) 0.044(5) 0.085(7) 0.040(5) 0.022(4) 0.012(4)
C17 0.036(5) 0.054(6) 0.088(8) 0.043(6) 0.034(5) 0.023(4)
C18 0.042(5) 0.037(4) 0.061(6) 0.024(4) 0.025(4) 0.018(4)
C19 0.033(4) 0.031(4) 0.054(5) 0.023(4) 0.016(4) 0.007(3)
C20 0.022(4) 0.039(4) 0.070(6) 0.033(4) 0.000(4) 0.004(3)
C21 0.051(6) 0.041(5) 0.056(6) -0.002(4) 0.028(5) 0.011(4)
C22 0.053(5) 0.031(4) 0.044(5) 0.020(4) -0.004(4) 0.002(4)
C23 0.055(6) 0.041(5) 0.050(6) 0.016(4) -0.015(5) -0.006(4)
C24 0.073(7) 0.054(6) 0.039(5) 0.011(5) -0.006(5) 0.006(5)
C25 0.080(8) 0.058(6) 0.045(6) 0.018(5) 0.020(5) 0.019(6)
C26 0.059(6) 0.041(5) 0.044(5) 0.017(4) 0.004(4) 0.007(4)
C27 0.023(3) 0.031(4) 0.043(4) 0.019(3) 0.012(3) 0.003(3)
C28 0.034(4) 0.041(5) 0.051(5) 0.017(4) -0.003(4) 0.001(4)
C29 0.021(4) 0.027(4) 0.051(5) 0.018(3) 0.009(3) 0.006(3)
C30 0.040(5) 0.045(5) 0.124(10) 0.063(6) 0.030(6) 0.016(4)
C31 0.022(3) 0.027(4) 0.044(4) 0.017(3) 0.012(3) 0.009(3)
C32 0.037(4) 0.026(4) 0.074(6) 0.028(4) 0.005(4) 0.005(3)
C33 0.031(4) 0.031(4) 0.037(4) 0.012(3) 0.014(3) 0.001(3)
C34 0.061(6) 0.045(5) 0.068(6) 0.032(5) 0.040(5) 0.020(5)
C35 0.063(6) 0.056(6) 0.039(5) 0.022(5) 0.010(4) 0.008(5)
C36 0.166(17) 0.079(9) 0.047(7) 0.024(7) -0.012(8) 0.014(10)
C37 0.047(5) 0.041(5) 0.048(5) 0.017(4) -0.003(4) -0.006(4)
C38 0.066(7) 0.078(8) 0.054(6) 0.022(6) 0.006(5) -0.009(6)
Cl1 0.073(2) 0.129(4) 0.114(3) -0.020(3) 0.031(2) 0.022(2)
O18 0.173(5) 0.216(6) 0.189(5) 0.064(4) 0.038(4) 0.030(4)
O19 0.173(5) 0.216(6) 0.189(5) 0.064(4) 0.038(4) 0.030(4)
O20 0.173(5) 0.216(6) 0.189(5) 0.064(4) 0.038(4) 0.030(4)
O21 0.173(5) 0.216(6) 0.189(5) 0.064(4) 0.038(4) 0.030(4)
O2W 0.119(7) 0.100(7) 0.163(8) 0.061(6) 0.058(6) 0.047(6)
O3W 0.157(15) 0.184(16) 0.174(15) 0.044(10) 0.038(10) 0.051(10)
O22 0.20(2) 0.35(3) 0.138(15) 0.106(18) 0.023(14) 0.01(2)
C39 0.23(3) 0.134(19) 0.127(19) 0.058(15) 0.06(2) -0.005(19)
C40 0.107(18) 0.27(4) 0.32(4) 0.20(4) -0.03(2) 0.02(2)
O23 0.24(2) 0.29(3) 0.174(19) 0.096(19) -0.030(17) -0.03(2)
C41 0.106(11) 0.052(7) 0.077(9) 0.005(6) 0.014(8) 0.006(7)
C42 0.26(2) 0.27(2) 0.25(2) 0.096(12) 0.053(11) 0.045(10)

loop_
_atom_type_symbol
_atom_type_description
_atom_type_scat_dispersion_real
_atom_type_scat_dispersion_imag
_atom_type_scat_source
C C 0.0033 0.0016 'International Tables Vol C Tables 4.2.6.8 and 6.1.1.4'
H H 0.0000 0.0000 'International Tables Vol C Tables 4.2.6.8 and 6.1.1.4'
N N 0.0061 0.0033 'International Tables Vol C Tables 4.2.6.8 and 6.1.1.4'
O O 0.0106 0.0060 'International Tables Vol C Tables 4.2.6.8 and 6.1.1.4'
Cl Cl 0.1484 0.1585 'International Tables Vol C Tables 4.2.6.8 and 6.1.1.4'
Zn Zn 0.2839 1.4301 'International Tables Vol C Tables 4.2.6.8 and 6.1.1.4'
Dy Dy -0.1892 4.4098 'International Tables Vol C Tables 4.2.6.8 and 6.1.1.4'

loop_
_geom_angle_atom_site_label_1
_geom_angle_atom_site_label_2
_geom_angle_atom_site_label_3
_geom_angle
O13 Dy1 O1 76.36(17)
O13 Dy1 O7 85.0(2)
O1 Dy1 O7 102.27(17)
O13 Dy1 O9 141.28(17)
O1 Dy1 O9 142.33(17)
O7 Dy1 O9 84.05(19)
O13 Dy1 O3 127.16(19)
O1 Dy1 O3 75.04(16)
O7 Dy1 O3 144.23(18)
O9 Dy1 O3 78.59(17)
O13 Dy1 O1W 71.46(18)
O1 Dy1 O1W 147.76(18)
O7 Dy1 O1W 77.08(19)
O9 Dy1 O1W 69.91(18)
O3 Dy1 O1W 124.08(18)
O13 Dy1 O2 135.62(17)
O1 Dy1 O2 69.54(16)
O7 Dy1 O2 75.69(17)
O9 Dy1 O2 76.42(17)
O3 Dy1 O2 69.96(17)
O1W Dy1 O2 138.35(18)
O13 Dy1 O4 78.5(2)
O1 Dy1 O4 98.80(18)
O7 Dy1 O4 149.26(18)
O9 Dy1 O4 92.8(2)
O3 Dy1 O4 63.36(18)
O1W Dy1 O4 73.16(19)
O2 Dy1 O4 133.30(17)
O13 Dy1 Zn1 154.04(13)
O1 Dy1 Zn1 78.52(12)
O7 Dy1 Zn1 106.81(13)
O9 Dy1 Zn1 64.25(12)
O3 Dy1 Zn1 37.42(13)
O1W Dy1 Zn1 133.08(13)
O2 Dy1 Zn1 35.20(11)
O4 Dy1 Zn1 99.11(13)
O13 Dy1 Dy2 99.78(13)
O1 Dy1 Dy2 37.20(12)
O7 Dy1 Dy2 75.98(13)
O9 Dy1 Dy2 113.24(13)
O3 Dy1 Dy2 82.50(12)
O1W Dy1 Dy2 152.31(14)
O2 Dy1 Dy2 37.11(10)
O4 Dy1 Dy2 132.10(13)
Zn1 Dy1 Dy2 62.422(16)
O11 Dy2 O15 134.9(2)
O11 Dy2 O2 142.39(18)
O15 Dy2 O2 79.32(19)
O11 Dy2 O8 118.70(19)
O15 Dy2 O8 78.3(2)
O2 Dy2 O8 77.28(17)
O11 Dy2 O1 79.39(18)
O15 Dy2 O1 145.27(19)
O2 Dy2 O1 70.33(16)
O8 Dy2 O1 78.88(18)
O11 Dy2 O17 69.75(19)
O15 Dy2 O17 76.1(2)
O2 Dy2 O17 146.32(17)
O8 Dy2 O17 75.52(19)
O1 Dy2 O17 122.41(18)
O11 Dy2 O5 76.97(18)
O15 Dy2 O5 115.80(19)
O2 Dy2 O5 72.51(16)
O8 Dy2 O5 142.86(18)
O1 Dy2 O5 71.02(17)
O17 Dy2 O5 139.58(18)
O11 Dy2 O6 78.4(2)
O15 Dy2 O6 71.4(2)
O2 Dy2 O6 106.14(17)
O8 Dy2 O6 148.1(2)
O1 Dy2 O6 132.64(18)
O17 Dy2 O6 87.42(19)
O5 Dy2 O6 63.48(18)
O11 Dy2 Zn2 63.55(14)
O15 Dy2 Zn2 150.94(15)
O2 Dy2 Zn2 78.86(12)
O8 Dy2 Zn2 114.94(14)
O1 Dy2 Zn2 36.08(12)
O17 Dy2 Zn2 131.07(13)
O5 Dy2 Zn2 38.35(12)
O6 Dy2 Zn2 96.62(14)
O11 Dy2 Dy1 116.15(14)
O15 Dy2 Dy1 108.62(15)
O2 Dy2 Dy1 38.39(12)
O8 Dy2 Dy1 61.19(13)
O1 Dy2 Dy1 36.78(11)
O17 Dy2 Dy1 133.53(14)
O5 Dy2 Dy1 81.68(12)
O6 Dy2 Dy1 138.73(13)
Zn2 Dy2 Dy1 62.702(17)
O2 Zn1 O3 84.96(19)
O2 Zn1 O10 97.33(19)
O3 Zn1 O10 97.1(2)
O2 Zn1 N3 107.7(2)
O3 Zn1 N3 156.0(2)
O10 Zn1 N3 101.1(2)
O2 Zn1 N1 163.6(2)
O3 Zn1 N1 84.9(2)
O10 Zn1 N1 96.6(2)
N3 Zn1 N1 77.8(3)
O2 Zn1 O5 72.88(17)
O3 Zn1 O5 81.31(18)
O10 Zn1 O5 170.16(18)
N3 Zn1 O5 83.2(2)
N1 Zn1 O5 92.92(19)
O2 Zn1 Dy1 44.37(14)
O3 Zn1 Dy1 44.09(13)
O10 Zn1 Dy1 86.13(14)
N3 Zn1 Dy1 152.11(19)
N1 Zn1 Dy1 128.6(2)
O5 Zn1 Dy1 86.06(11)
O1 Zn2 O12 100.9(2)
O1 Zn2 N6 107.5(3)
O12 Zn2 N6 99.3(3)
O1 Zn2 O5 84.8(2)
O12 Zn2 O5 98.0(2)
N6 Zn2 O5 156.3(2)
O1 Zn2 N4 158.7(2)
O12 Zn2 N4 98.6(2)
N6 Zn2 N4 77.5(3)
O5 Zn2 N4 84.1(2)
O1 Zn2 O3 72.91(17)
O12 Zn2 O3 173.21(19)
N6 Zn2 O3 85.4(2)
O5 Zn2 O3 78.90(18)
N4 Zn2 O3 87.2(2)
O1 Zn2 Dy2 43.96(14)
O12 Zn2 Dy2 87.53(16)
N6 Zn2 Dy2 151.4(2)
O5 Zn2 Dy2 45.20(13)
N4 Zn2 Dy2 129.2(2)
O3 Zn2 Dy2 86.04(11)
Dy1 O1W H1WA 113.1
Dy1 O1W H1WB 111.7
H1WA O1W H1WB 113.1
Zn2 O1 Dy1 117.3(2)
Zn2 O1 Dy2 99.97(19)
Dy1 O1 Dy2 106.03(19)
Zn2 O1 H1A 110.9
Dy1 O1 H1A 110.9
Dy2 O1 H1A 110.9
Zn1 O2 Dy2 118.1(2)
Zn1 O2 Dy1 100.4(2)
Dy2 O2 Dy1 104.51(17)
Zn1 O2 H2B 111.0
Dy2 O2 H2B 111.0
Dy1 O2 H2B 111.0
C1 O3 Zn1 125.0(5)
C1 O3 Dy1 123.3(4)
Zn1 O3 Dy1 98.48(19)
C1 O3 Zn2 111.8(4)
Zn1 O3 Zn2 98.59(18)
Dy1 O3 Zn2 92.80(16)
C6 O4 C8 116.1(7)
C6 O4 Dy1 118.1(5)
C8 O4 Dy1 124.0(5)
C14 O5 Zn2 121.1(5)
C14 O5 Dy2 122.7(5)
Zn2 O5 Dy2 96.45(19)
C14 O5 Zn1 115.3(4)
Zn2 O5 Zn1 101.17(19)
Dy2 O5 Zn1 94.92(16)
C19 O6 C21 116.0(7)
C19 O6 Dy2 119.9(5)
C21 O6 Dy2 123.0(5)
C27 O7 Dy1 121.6(5)
C27 O8 Dy2 138.1(5)
C29 O9 Dy1 143.1(5)
C29 O10 Zn1 121.8(5)
C31 O11 Dy2 142.1(5)
C31 O12 Zn2 121.3(5)
C33 O13 Dy1 141.2(5)
C35 O15 Dy2 136.4(6)
C37 O17 Dy2 130.3(5)
C37 O17 H17A 109.5
Dy2 O17 H17A 120.2
C7 N1 N2 118.9(7)
C7 N1 Zn1 128.4(5)
N2 N1 Zn1 112.3(6)
C9 N2 N1 118.4(6)
C9 N2 H2A 120.8
N1 N2 H2A 120.8
C13 N3 C9 118.0(7)
C13 N3 Zn1 127.6(6)
C9 N3 Zn1 114.3(6)
C20 N4 N5 118.1(7)
C20 N4 Zn2 128.8(6)
N5 N4 Zn2 112.6(6)
C22 N5 N4 117.7(7)
C22 N5 H5A 121.2
N4 N5 H5A 121.2
C22 N6 C26 118.3(8)
C22 N6 Zn2 114.8(6)
C26 N6 Zn2 126.9(6)
O3 C1 C2 125.3(7)
O3 C1 C6 117.1(7)
C2 C1 C6 117.6(7)
C3 C2 C1 120.0(9)
C3 C2 C7 116.6(8)
C1 C2 C7 123.4(7)
C4 C3 C2 121.1(9)
C4 C3 H3 119.5
C2 C3 H3 119.5
C3 C4 C5 120.0(9)
C3 C4 H4 120.0
C5 C4 H4 120.0
C6 C5 C4 119.8(9)
C6 C5 H5 120.1
C4 C5 H5 120.1
C5 C6 O4 125.0(8)
C5 C6 C1 121.4(8)
O4 C6 C1 113.6(7)
N1 C7 C2 124.5(7)
N1 C7 H7 117.8
C2 C7 H7 117.8
O4 C8 H8A 109.5
O4 C8 H8B 109.5
H8A C8 H8B 109.5
O4 C8 H8C 109.5
H8A C8 H8C 109.5
H8B C8 H8C 109.5
N3 C9 N2 117.2(7)
N3 C9 C10 121.9(9)
N2 C9 C10 120.9(8)
C11 C10 C9 118.2(9)
C11 C10 H10 120.9
C9 C10 H10 120.9
C12 C11 C10 119.7(9)
C12 C11 H11 120.2
C10 C11 H11 120.2
C13 C12 C11 118.9(11)
C13 C12 H12 120.5
C11 C12 H12 120.5
N3 C13 C12 123.4(9)
N3 C13 H13 118.3
C12 C13 H13 118.3
O5 C14 C19 118.7(7)
O5 C14 C15 123.4(7)
C19 C14 C15 117.9(7)
C16 C15 C14 119.1(9)
C16 C15 C20 116.7(8)
C14 C15 C20 124.0(7)
C17 C16 C15 121.3(9)
C17 C16 H16 119.3
C15 C16 H16 119.3
C16 C17 C18 120.1(8)
C16 C17 H17 120.0
C18 C17 H17 120.0
C19 C18 C17 119.5(9)
C19 C18 H18 120.3
C17 C18 H18 120.3
O6 C19 C18 125.0(8)
O6 C19 C14 112.9(7)
C18 C19 C14 122.0(8)
N4 C20 C15 123.0(7)
N4 C20 H20 118.5
C15 C20 H20 118.5
O6 C21 H21A 109.5
O6 C21 H21B 109.5
H21A C21 H21B 109.5
O6 C21 H21C 109.5
H21A C21 H21C 109.5
H21B C21 H21C 109.5
N6 C22 N5 117.4(8)
N6 C22 C23 122.9(10)
N5 C22 C23 119.7(9)
C24 C23 C22 117.3(9)
C24 C23 H23 121.3
C22 C23 H23 121.3
C23 C24 C25 120.5(9)
C23 C24 H24 119.8
C25 C24 H24 119.8
C26 C25 C24 119.3(11)
C26 C25 H25 120.4
C24 C25 H25 120.4
N6 C26 C25 121.8(10)
N6 C26 H26 119.1
C25 C26 H26 119.1
O8 C27 O7 123.8(7)
O8 C27 C28 119.3(7)
O7 C27 C28 116.9(7)
C27 C28 H28A 109.5
C27 C28 H28B 109.5
H28A C28 H28B 109.5
C27 C28 H28C 109.5
H28A C28 H28C 109.5
H28B C28 H28C 109.5
O9 C29 O10 124.3(7)
O9 C29 C30 118.9(7)
O10 C29 C30 116.8(7)
C29 C30 H30A 109.5
C29 C30 H30B 109.5
H30A C30 H30B 109.5
C29 C30 H30C 109.5
H30A C30 H30C 109.5
H30B C30 H30C 109.5
O12 C31 O11 125.4(7)
O12 C31 C32 117.5(7)
O11 C31 C32 117.0(7)
C31 C32 H32A 109.5
C31 C32 H32B 109.5
H32A C32 H32B 109.5
C31 C32 H32C 109.5
H32A C32 H32C 109.5
H32B C32 H32C 109.5
O14 C33 O13 122.8(7)
O14 C33 C34 120.2(7)
O13 C33 C34 117.0(7)
C33 C34 H34A 109.5
C33 C34 H34B 109.5
H34A C34 H34B 109.5
C33 C34 H34C 109.5
H34A C34 H34C 109.5
H34B C34 H34C 109.5
O15 C35 O16 123.2(9)
O15 C35 C36 118.5(10)
O16 C35 C36 118.4(10)
C35 C36 H36A 109.5
C35 C36 H36B 109.5
H36A C36 H36B 109.5
C35 C36 H36C 109.5
H36A C36 H36C 109.5
H36B C36 H36C 109.5
O17 C37 C38 111.7(9)
O17 C37 H37A 109.3
C38 C37 H37A 109.3
O17 C37 H37B 109.3
C38 C37 H37B 109.3
H37A C37 H37B 107.9
C37 C38 H38A 109.5
C37 C38 H38B 109.5
H38A C38 H38B 109.5
C37 C38 H38C 109.5
H38A C38 H38C 109.5
H38B C38 H38C 109.5
O20 Cl1 O21 114.7(9)
O20 Cl1 O19 113.0(9)
O21 Cl1 O19 106.2(8)
O20 Cl1 O18 111.7(8)
O21 Cl1 O18 103.4(8)
O19 Cl1 O18 107.0(8)
C39 O22 H22A 108.9
O22 C39 C40 107.8(19)
O22 C39 H39A 110.1
C40 C39 H39A 110.1
O22 C39 H39B 110.1
C40 C39 H39B 110.1
H39A C39 H39B 108.5
C39 C40 H40A 109.5
C39 C40 H40B 109.5
H40A C40 H40B 109.5
C39 C40 H40C 109.5
H40A C40 H40C 109.5
H40B C40 H40C 109.5
C41 O23 H23A 109.5
O23 C41 C42 117.1(14)
O23 C41 H41A 108.0
C42 C41 H41A 108.0
O23 C41 H41B 108.0
C42 C41 H41B 108.0
H41A C41 H41B 107.3
C41 C42 H42A 109.5
C41 C42 H42B 109.5
H42A C42 H42B 109.5
C41 C42 H42C 109.5
H42A C42 H42C 109.5
H42B C42 H42C 109.5

loop_
_geom_bond_atom_site_label_1
_geom_bond_atom_site_label_2
_geom_bond_distance
Dy1 O13 2.336(5)
Dy1 O1 2.336(5)
Dy1 O7 2.338(5)
Dy1 O9 2.342(5)
Dy1 O3 2.379(5)
Dy1 O1W 2.382(5)
Dy1 O2 2.405(5)
Dy1 O4 2.525(6)
Dy1 Zn1 3.3821(9)
Dy1 Dy2 3.7495(6)
Dy2 O11 2.319(5)
Dy2 O15 2.333(6)
Dy2 O2 2.337(4)
Dy2 O8 2.354(5)
Dy2 O1 2.358(5)
Dy2 O17 2.379(5)
Dy2 O5 2.390(5)
Dy2 O6 2.518(5)
Dy2 Zn2 3.3467(10)
Zn1 O2 1.982(5)
Zn1 O3 2.078(5)
Zn1 O10 2.080(5)
Zn1 N3 2.086(7)
Zn1 N1 2.104(6)
Zn1 O5 2.639(5)
Zn2 O1 2.001(5)
Zn2 O12 2.018(5)
Zn2 N6 2.076(7)
Zn2 O5 2.090(5)
Zn2 N4 2.104(7)
Zn2 O3 2.730(5)
O1W H1WA 0.8500
O1W H1WB 0.8498
O1 H1A 1.0000
O2 H2B 1.0000
O3 C1 1.325(9)
O4 C6 1.379(10)
O4 C8 1.446(10)
O5 C14 1.341(9)
O6 C19 1.376(10)
O6 C21 1.436(11)
O7 C27 1.273(9)
O8 C27 1.244(9)
O9 C29 1.236(9)
O10 C29 1.280(9)
O11 C31 1.255(9)
O12 C31 1.252(9)
O13 C33 1.269(9)
O14 C33 1.262(10)
O15 C35 1.253(11)
O16 C35 1.294(12)
O17 C37 1.441(10)
O17 H17A 0.8400
N1 C7 1.289(11)
N1 N2 1.373(10)
N2 C9 1.360(12)
N2 H2A 0.8800
N3 C13 1.346(12)
N3 C9 1.354(10)
N4 C20 1.293(12)
N4 N5 1.377(10)
N5 C22 1.356(13)
N5 H5A 0.8800
N6 C22 1.348(11)
N6 C26 1.366(13)
C1 C2 1.410(11)
C1 C6 1.423(12)
C2 C3 1.406(12)
C2 C7 1.438(13)
C3 C4 1.365(15)
C3 H3 0.9500
C4 C5 1.410(15)
C4 H4 0.9500
C5 C6 1.375(12)
C5 H5 0.9500
C7 H7 0.9500
C8 H8A 0.9800
C8 H8B 0.9800
C8 H8C 0.9800
C9 C10 1.412(12)
C10 C11 1.387(16)
C10 H10 0.9500
C11 C12 1.379(16)
C11 H11 0.9500
C12 C13 1.374(13)
C12 H12 0.9500
C13 H13 0.9500
C14 C19 1.401(12)
C14 C15 1.416(11)
C15 C16 1.404(11)
C15 C20 1.445(13)
C16 C17 1.372(15)
C16 H16 0.9500
C17 C18 1.389(14)
C17 H17 0.9500
C18 C19 1.380(11)
C18 H18 0.9500
C20 H20 0.9500
C21 H21A 0.9800
C21 H21B 0.9800
C21 H21C 0.9800
C22 C23 1.404(13)
C23 C24 1.375(16)
C23 H23 0.9500
C24 C25 1.390(16)
C24 H24 0.9500
C25 C26 1.368(14)
C25 H25 0.9500
C26 H26 0.9500
C27 C28 1.514(11)
C28 H28A 0.9800
C28 H28B 0.9800
C28 H28C 0.9800
C29 C30 1.495(10)
C30 H30A 0.9800
C30 H30B 0.9800
C30 H30C 0.9800
C31 C32 1.511(10)
C32 H32A 0.9800
C32 H32B 0.9800
C32 H32C 0.9800
C33 C34 1.509(11)
C34 H34A 0.9800
C34 H34B 0.9800
C34 H34C 0.9800
C35 C36 1.480(15)
C36 H36A 0.9800
C36 H36B 0.9800
C36 H36C 0.9800
C37 C38 1.528(15)
C37 H37A 0.9900
C37 H37B 0.9900
C38 H38A 0.9800
C38 H38B 0.9800
C38 H38C 0.9800
Cl1 O20 1.389(9)
Cl1 O21 1.452(9)
Cl1 O19 1.453(9)
Cl1 O18 1.456(9)
O22 C39 1.427(10)
O22 H22A 0.8501
C39 C40 1.511(10)
C39 H39A 0.9900
C39 H39B 0.9900
C40 H40A 0.9800
C40 H40B 0.9800
C40 H40C 0.9800
O23 C41 1.383(9)
O23 H23A 0.8501
C41 C42 1.486(10)
C41 H41A 0.9900
C41 H41B 0.9900
C42 H42A 0.9800
C42 H42B 0.9800
C42 H42C 0.9800

loop_
_geom_hbond_atom_site_label_D
_geom_hbond_atom_site_label_H
_geom_hbond_atom_site_label_A
_geom_hbond_distance_DH
_geom_hbond_distance_HA
_geom_hbond_distance_DA
_geom_hbond_angle_DHA
_geom_hbond_site_symmetry_A
O1W H1WA O2W 0.85 2.17 2.911(14) 145.0 .
O1W H1WB O7 0.85 2.02 2.773(8) 146.7 2_656
O1 H1A O14 1.00 1.69 2.650(7) 158.9 .
O2 H2B O16 1.00 1.77 2.698(9) 153.0 .
N2 H2A O10 0.88 2.09 2.806(8) 138.1 2_556
N5 H5A O21 0.88 2.13 2.986(18) 164.3 1_455
O17 H17A O14 0.84 1.96 2.655(7) 139.9 2_666

loop_
_geom_torsion_atom_site_label_1
_geom_torsion_atom_site_label_2
_geom_torsion_atom_site_label_3
_geom_torsion_atom_site_label_4
_geom_torsion
O13 Dy1 Dy2 O11 49.8(2)
O1 Dy1 Dy2 O11 -1.7(2)
O7 Dy1 Dy2 O11 132.0(2)
O9 Dy1 Dy2 O11 -150.9(2)
O3 Dy1 Dy2 O11 -76.8(2)
O1W Dy1 Dy2 O11 118.3(3)
O2 Dy1 Dy2 O11 -143.3(2)
O4 Dy1 Dy2 O11 -33.5(2)
Zn1 Dy1 Dy2 O11 -110.16(15)
O13 Dy1 Dy2 O15 -124.7(2)
O1 Dy1 Dy2 O15 -176.2(2)
O7 Dy1 Dy2 O15 -42.5(2)
O9 Dy1 Dy2 O15 34.6(2)
O3 Dy1 Dy2 O15 108.7(2)
O1W Dy1 Dy2 O15 -56.2(3)
O2 Dy1 Dy2 O15 42.2(2)
O4 Dy1 Dy2 O15 152.0(2)
Zn1 Dy1 Dy2 O15 75.35(16)
O13 Dy1 Dy2 O2 -167.0(2)
O1 Dy1 Dy2 O2 141.6(3)
O7 Dy1 Dy2 O2 -84.7(2)
O9 Dy1 Dy2 O2 -7.6(2)
O3 Dy1 Dy2 O2 66.5(2)
O1W Dy1 Dy2 O2 -98.4(3)
O4 Dy1 Dy2 O2 109.7(3)
Zn1 Dy1 Dy2 O2 33.11(19)
O13 Dy1 Dy2 O8 -60.1(2)
O1 Dy1 Dy2 O8 -111.6(2)
O7 Dy1 Dy2 O8 22.1(2)
O9 Dy1 Dy2 O8 99.2(2)
O3 Dy1 Dy2 O8 173.3(2)
O1W Dy1 Dy2 O8 8.4(3)
O2 Dy1 Dy2 O8 106.8(2)
O4 Dy1 Dy2 O8 -143.4(2)
Zn1 Dy1 Dy2 O8 139.94(15)
O13 Dy1 Dy2 O1 51.5(2)
O7 Dy1 Dy2 O1 133.7(2)
O9 Dy1 Dy2 O1 -149.2(2)
O3 Dy1 Dy2 O1 -75.1(2)
O1W Dy1 Dy2 O1 120.0(3)
O2 Dy1 Dy2 O1 -141.6(3)
O4 Dy1 Dy2 O1 -31.8(3)
Zn1 Dy1 Dy2 O1 -108.47(19)
O13 Dy1 Dy2 O17 -36.5(2)
O1 Dy1 Dy2 O17 -87.9(3)
O7 Dy1 Dy2 O17 45.8(2)
O9 Dy1 Dy2 O17 122.9(2)
O3 Dy1 Dy2 O17 -163.0(2)
O1W Dy1 Dy2 O17 32.1(3)
O2 Dy1 Dy2 O17 130.5(3)
O4 Dy1 Dy2 O17 -119.8(3)
Zn1 Dy1 Dy2 O17 163.59(18)
O13 Dy1 Dy2 O5 120.77(19)
O1 Dy1 Dy2 O5 69.3(2)
O7 Dy1 Dy2 O5 -156.98(19)
O9 Dy1 Dy2 O5 -79.89(19)
O3 Dy1 Dy2 O5 -5.78(17)
O1W Dy1 Dy2 O5 -170.7(3)
O2 Dy1 Dy2 O5 -72.3(2)
O4 Dy1 Dy2 O5 37.5(2)
Zn1 Dy1 Dy2 O5 -39.16(12)
O13 Dy1 Dy2 O6 152.5(3)
O1 Dy1 Dy2 O6 101.0(3)
O7 Dy1 Dy2 O6 -125.3(2)
O9 Dy1 Dy2 O6 -48.2(3)
O3 Dy1 Dy2 O6 25.9(2)
O1W Dy1 Dy2 O6 -139.0(4)
O2 Dy1 Dy2 O6 -40.6(3)
O4 Dy1 Dy2 O6 69.2(3)
Zn1 Dy1 Dy2 O6 -7.5(2)
O13 Dy1 Dy2 Zn2 85.50(15)
O1 Dy1 Dy2 Zn2 34.04(19)
O7 Dy1 Dy2 Zn2 167.75(14)
O9 Dy1 Dy2 Zn2 -115.17(14)
O3 Dy1 Dy2 Zn2 -41.05(13)
O1W Dy1 Dy2 Zn2 154.0(3)
O2 Dy1 Dy2 Zn2 -107.54(19)
O4 Dy1 Dy2 Zn2 2.19(18)
Zn1 Dy1 Dy2 Zn2 -74.43(3)
O13 Dy1 Zn1 O2 -85.4(4)
O1 Dy1 Zn1 O2 -70.7(2)
O7 Dy1 Zn1 O2 28.8(2)
O9 Dy1 Zn1 O2 103.4(2)
O3 Dy1 Zn1 O2 -151.0(3)
O1W Dy1 Zn1 O2 116.7(3)
O4 Dy1 Zn1 O2 -167.9(2)
Dy2 Dy1 Zn1 O2 -34.87(19)
O13 Dy1 Zn1 O3 65.6(4)
O1 Dy1 Zn1 O3 80.3(2)
O7 Dy1 Zn1 O3 179.8(2)
O9 Dy1 Zn1 O3 -105.6(2)
O1W Dy1 Zn1 O3 -92.3(3)
O2 Dy1 Zn1 O3 151.0(3)
O4 Dy1 Zn1 O3 -16.9(2)
Dy2 Dy1 Zn1 O3 116.13(19)
O13 Dy1 Zn1 O10 170.0(4)
O1 Dy1 Zn1 O10 -175.3(2)
O7 Dy1 Zn1 O10 -75.8(2)
O9 Dy1 Zn1 O10 -1.2(2)
O3 Dy1 Zn1 O10 104.4(3)
O1W Dy1 Zn1 O10 12.1(3)
O2 Dy1 Zn1 O10 -104.6(3)
O4 Dy1 Zn1 O10 87.5(2)
Dy2 Dy1 Zn1 O10 -139.46(17)
O13 Dy1 Zn1 N3 -83.5(5)
O1 Dy1 Zn1 N3 -68.7(4)
O7 Dy1 Zn1 N3 30.8(4)
O9 Dy1 Zn1 N3 105.4(4)
O3 Dy1 Zn1 N3 -149.0(4)
O1W Dy1 Zn1 N3 118.7(4)
O2 Dy1 Zn1 N3 2.0(4)
O4 Dy1 Zn1 N3 -165.9(4)
Dy2 Dy1 Zn1 N3 -32.9(4)
O13 Dy1 Zn1 N1 74.6(4)
O1 Dy1 Zn1 N1 89.3(2)
O7 Dy1 Zn1 N1 -171.2(2)
O9 Dy1 Zn1 N1 -96.6(3)
O3 Dy1 Zn1 N1 9.0(3)
O1W Dy1 Zn1 N1 -83.3(3)
O2 Dy1 Zn1 N1 160.0(3)
O4 Dy1 Zn1 N1 -7.9(2)
Dy2 Dy1 Zn1 N1 125.2(2)
O13 Dy1 Zn1 O5 -16.0(4)
O1 Dy1 Zn1 O5 -1.26(17)
O7 Dy1 Zn1 O5 98.25(17)
O9 Dy1 Zn1 O5 172.82(19)
O3 Dy1 Zn1 O5 -81.6(2)
O1W Dy1 Zn1 O5 -173.9(2)
O2 Dy1 Zn1 O5 69.4(2)
O4 Dy1 Zn1 O5 -98.47(18)
Dy2 Dy1 Zn1 O5 34.56(11)
O11 Dy2 Zn2 O1 109.5(2)
O15 Dy2 Zn2 O1 -113.8(4)
O2 Dy2 Zn2 O1 -71.8(2)
O8 Dy2 Zn2 O1 -1.6(2)
O17 Dy2 Zn2 O1 90.6(3)
O5 Dy2 Zn2 O1 -147.6(3)
O6 Dy2 Zn2 O1 -177.0(2)
Dy1 Dy2 Zn2 O1 -34.68(19)
O11 Dy2 Zn2 O12 1.0(2)
O15 Dy2 Zn2 O12 137.7(4)
O2 Dy2 Zn2 O12 179.7(2)
O8 Dy2 Zn2 O12 -110.1(2)
O1 Dy2 Zn2 O12 -108.5(3)
O17 Dy2 Zn2 O12 -17.8(3)
O5 Dy2 Zn2 O12 103.9(2)
O6 Dy2 Zn2 O12 74.5(2)
Dy1 Dy2 Zn2 O12 -143.16(17)
O11 Dy2 Zn2 N6 106.1(4)
O15 Dy2 Zn2 N6 -117.2(5)
O2 Dy2 Zn2 N6 -75.2(4)
O8 Dy2 Zn2 N6 -5.0(4)
O1 Dy2 Zn2 N6 -3.4(4)
O17 Dy2 Zn2 N6 87.3(4)
O5 Dy2 Zn2 N6 -151.0(4)
O6 Dy2 Zn2 N6 179.6(4)
Dy1 Dy2 Zn2 N6 -38.1(4)
O11 Dy2 Zn2 O5 -102.9(2)
O15 Dy2 Zn2 O5 33.8(4)
O2 Dy2 Zn2 O5 75.8(2)
O8 Dy2 Zn2 O5 146.0(2)
O1 Dy2 Zn2 O5 147.6(3)
O17 Dy2 Zn2 O5 -121.7(3)
O6 Dy2 Zn2 O5 -29.4(2)
Dy1 Dy2 Zn2 O5 112.94(19)
O11 Dy2 Zn2 N4 -98.1(3)
O15 Dy2 Zn2 N4 38.6(4)
O2 Dy2 Zn2 N4 80.6(3)
O8 Dy2 Zn2 N4 150.8(3)
O1 Dy2 Zn2 N4 152.4(3)
O17 Dy2 Zn2 N4 -116.9(3)
O5 Dy2 Zn2 N4 4.8(3)
O6 Dy2 Zn2 N4 -24.6(3)
Dy1 Dy2 Zn2 N4 117.7(2)
O11 Dy2 Zn2 O3 178.84(19)
O15 Dy2 Zn2 O3 -44.4(3)
O2 Dy2 Zn2 O3 -2.45(15)
O8 Dy2 Zn2 O3 67.73(17)
O1 Dy2 Zn2 O3 69.3(2)
O17 Dy2 Zn2 O3 160.0(2)
O5 Dy2 Zn2 O3 -78.3(2)
O6 Dy2 Zn2 O3 -107.66(17)
Dy1 Dy2 Zn2 O3 34.67(10)
O12 Zn2 O1 Dy1 -171.3(2)
N6 Zn2 O1 Dy1 -67.7(3)
O5 Zn2 O1 Dy1 91.5(3)
N4 Zn2 O1 Dy1 32.8(8)
O3 Zn2 O1 Dy1 11.6(2)
Dy2 Zn2 O1 Dy1 114.0(3)
O12 Zn2 O1 Dy2 74.8(2)
N6 Zn2 O1 Dy2 178.3(2)
O5 Zn2 O1 Dy2 -22.43(19)
N4 Zn2 O1 Dy2 -81.2(7)
O3 Zn2 O1 Dy2 -102.41(19)
O13 Dy1 O1 Zn2 121.9(3)
O7 Dy1 O1 Zn2 -156.4(2)
O9 Dy1 O1 Zn2 -60.2(4)
O3 Dy1 O1 Zn2 -13.2(2)
O1W Dy1 O1 Zn2 118.4(3)
O2 Dy1 O1 Zn2 -87.0(3)
O4 Dy1 O1 Zn2 46.1(3)
Zn1 Dy1 O1 Zn2 -51.5(2)
Dy2 Dy1 O1 Zn2 -110.6(3)
O13 Dy1 O1 Dy2 -127.5(2)
O7 Dy1 O1 Dy2 -45.9(2)
O9 Dy1 O1 Dy2 50.3(4)
O3 Dy1 O1 Dy2 97.4(2)
O1W Dy1 O1 Dy2 -131.0(3)
O2 Dy1 O1 Dy2 23.59(17)
O4 Dy1 O1 Dy2 156.66(19)
Zn1 Dy1 O1 Dy2 59.08(14)
O11 Dy2 O1 Zn2 -59.2(2)
O15 Dy2 O1 Zn2 128.7(3)
O2 Dy2 O1 Zn2 98.2(2)
O8 Dy2 O1 Zn2 178.5(2)
O17 Dy2 O1 Zn2 -116.8(2)
O5 Dy2 O1 Zn2 20.57(17)
O6 Dy2 O1 Zn2 4.0(3)
Dy1 Dy2 O1 Zn2 122.4(3)
O11 Dy2 O1 Dy1 178.5(2)
O15 Dy2 O1 Dy1 6.4(4)
O2 Dy2 O1 Dy1 -24.19(17)
O8 Dy2 O1 Dy1 56.13(19)
O17 Dy2 O1 Dy1 120.9(2)
O5 Dy2 O1 Dy1 -101.8(2)
O6 Dy2 O1 Dy1 -118.3(2)
Zn2 Dy2 O1 Dy1 -122.4(3)
O3 Zn1 O2 Dy2 93.0(3)
O10 Zn1 O2 Dy2 -170.4(3)
N3 Zn1 O2 Dy2 -66.3(3)
N1 Zn1 O2 Dy2 41.2(9)
O5 Zn1 O2 Dy2 10.5(2)
Dy1 Zn1 O2 Dy2 112.8(3)
O3 Zn1 O2 Dy1 -19.80(18)
O10 Zn1 O2 Dy1 76.8(2)
N3 Zn1 O2 Dy1 -179.0(2)
N1 Zn1 O2 Dy1 -71.5(9)
O5 Zn1 O2 Dy1 -102.24(19)
O11 Dy2 O2 Zn1 -48.9(4)
O15 Dy2 O2 Zn1 109.9(3)
O8 Dy2 O2 Zn1 -169.8(3)
O1 Dy2 O2 Zn1 -87.2(3)
O17 Dy2 O2 Zn1 153.4(3)
O5 Dy2 O2 Zn1 -11.7(2)
O6 Dy2 O2 Zn1 43.0(3)
Zn2 Dy2 O2 Zn1 -50.8(2)
Dy1 Dy2 O2 Zn1 -110.5(3)
O11 Dy2 O2 Dy1 61.6(3)
O15 Dy2 O2 Dy1 -139.6(2)
O8 Dy2 O2 Dy1 -59.30(19)
O1 Dy2 O2 Dy1 23.27(17)
O17 Dy2 O2 Dy1 -96.1(3)
O5 Dy2 O2 Dy1 98.8(2)
O6 Dy2 O2 Dy1 153.47(19)
Zn2 Dy2 O2 Dy1 59.72(14)
O13 Dy1 O2 Zn1 141.4(2)
O1 Dy1 O2 Zn1 99.2(2)
O7 Dy1 O2 Zn1 -151.6(2)
O9 Dy1 O2 Zn1 -64.3(2)
O3 Dy1 O2 Zn1 18.28(17)
O1W Dy1 O2 Zn1 -100.9(3)
O4 Dy1 O2 Zn1 16.5(3)
Dy2 Dy1 O2 Zn1 122.9(3)
O13 Dy1 O2 Dy2 18.5(3)
O1 Dy1 O2 Dy2 -23.64(17)
O7 Dy1 O2 Dy2 85.6(2)
O9 Dy1 O2 Dy2 172.8(2)
O3 Dy1 O2 Dy2 -104.6(2)
O1W Dy1 O2 Dy2 136.2(2)
O4 Dy1 O2 Dy2 -106.3(2)
Zn1 Dy1 O2 Dy2 -122.9(3)
O2 Zn1 O3 C1 161.4(5)
O10 Zn1 O3 C1 64.6(5)
N3 Zn1 O3 C1 -74.9(8)
N1 Zn1 O3 C1 -31.5(5)
O5 Zn1 O3 C1 -125.2(5)
Dy1 Zn1 O3 C1 141.5(6)
O2 Zn1 O3 Dy1 19.90(18)
O10 Zn1 O3 Dy1 -76.9(2)
N3 Zn1 O3 Dy1 143.6(5)
N1 Zn1 O3 Dy1 -172.9(2)
O5 Zn1 O3 Dy1 93.32(17)
O2 Zn1 O3 Zn2 -74.25(18)
O10 Zn1 O3 Zn2 -171.03(18)
N3 Zn1 O3 Zn2 49.5(6)
N1 Zn1 O3 Zn2 92.9(2)
O5 Zn1 O3 Zn2 -0.84(15)
Dy1 Zn1 O3 Zn2 -94.15(19)
O13 Dy1 O3 C1 67.7(6)
O1 Dy1 O3 C1 127.1(5)
O7 Dy1 O3 C1 -142.6(5)
O9 Dy1 O3 C1 -80.1(5)
O1W Dy1 O3 C1 -24.1(6)
O2 Dy1 O3 C1 -159.6(6)
O4 Dy1 O3 C1 18.9(5)
Zn1 Dy1 O3 C1 -142.3(6)
Dy2 Dy1 O3 C1 164.3(5)
O13 Dy1 O3 Zn1 -150.00(19)
O1 Dy1 O3 Zn1 -90.6(2)
O7 Dy1 O3 Zn1 -0.3(4)
O9 Dy1 O3 Zn1 62.2(2)
O1W Dy1 O3 Zn1 118.2(2)
O2 Dy1 O3 Zn1 -17.31(16)
O4 Dy1 O3 Zn1 161.3(3)
Dy2 Dy1 O3 Zn1 -53.38(14)
O13 Dy1 O3 Zn2 -50.9(2)
O1 Dy1 O3 Zn2 8.53(15)
O7 Dy1 O3 Zn2 98.8(3)
O9 Dy1 O3 Zn2 161.4(2)
O1W Dy1 O3 Zn2 -142.65(18)
O2 Dy1 O3 Zn2 81.82(16)
O4 Dy1 O3 Zn2 -99.6(2)
Zn1 Dy1 O3 Zn2 99.1(2)
Dy2 Dy1 O3 Zn2 45.74(10)
O1 Zn2 O3 C1 -137.8(5)
O12 Zn2 O3 C1 -162.0(16)
N6 Zn2 O3 C1 -27.9(5)
O5 Zn2 O3 C1 134.3(5)
N4 Zn2 O3 C1 49.7(5)
Dy2 Zn2 O3 C1 179.4(5)
O1 Zn2 O3 Zn1 88.9(2)
O12 Zn2 O3 Zn1 64.8(17)
N6 Zn2 O3 Zn1 -161.1(3)
O5 Zn2 O3 Zn1 1.06(19)
N4 Zn2 O3 Zn1 -83.5(3)
Dy2 Zn2 O3 Zn1 46.14(14)
O1 Zn2 O3 Dy1 -10.08(18)
O12 Zn2 O3 Dy1 -34.2(18)
N6 Zn2 O3 Dy1 99.8(2)
O5 Zn2 O3 Dy1 -97.96(19)
N4 Zn2 O3 Dy1 177.5(2)
Dy2 Zn2 O3 Dy1 -52.88(12)
O13 Dy1 O4 C6 -159.2(5)
O1 Dy1 O4 C6 -85.1(5)
O7 Dy1 O4 C6 141.9(5)
O9 Dy1 O4 C6 58.9(5)
O3 Dy1 O4 C6 -16.9(5)
O1W Dy1 O4 C6 126.9(5)
O2 Dy1 O4 C6 -15.0(6)
Zn1 Dy1 O4 C6 -5.5(5)
Dy2 Dy1 O4 C6 -66.3(6)
O13 Dy1 O4 C8 36.5(6)
O1 Dy1 O4 C8 110.6(6)
O7 Dy1 O4 C8 -22.3(8)
O9 Dy1 O4 C8 -105.4(6)
O3 Dy1 O4 C8 178.9(7)
O1W Dy1 O4 C8 -37.3(6)
O2 Dy1 O4 C8 -179.3(6)
Zn1 Dy1 O4 C8 -169.7(6)
Dy2 Dy1 O4 C8 129.4(6)
O1 Zn2 O5 C14 156.6(5)
O12 Zn2 O5 C14 56.3(5)
N6 Zn2 O5 C14 -80.5(8)
N4 Zn2 O5 C14 -41.6(5)
O3 Zn2 O5 C14 -129.8(5)
Dy2 Zn2 O5 C14 134.7(6)
O1 Zn2 O5 Dy2 21.91(18)
O12 Zn2 O5 Dy2 -78.4(2)
N6 Zn2 O5 Dy2 144.8(5)
N4 Zn2 O5 Dy2 -176.3(2)
O3 Zn2 O5 Dy2 95.49(17)
O1 Zn2 O5 Zn1 -74.42(19)
O12 Zn2 O5 Zn1 -174.70(19)
N6 Zn2 O5 Zn1 48.5(6)
N4 Zn2 O5 Zn1 87.4(2)
O3 Zn2 O5 Zn1 -0.84(15)
Dy2 Zn2 O5 Zn1 -96.3(2)
O11 Dy2 O5 C14 -70.1(5)
O15 Dy2 O5 C14 63.8(5)
O2 Dy2 O5 C14 132.2(5)
O8 Dy2 O5 C14 169.2(5)
O1 Dy2 O5 C14 -153.2(5)
O17 Dy2 O5 C14 -35.1(6)
O6 Dy2 O5 C14 13.3(5)
Zn2 Dy2 O5 C14 -133.7(6)
Dy1 Dy2 O5 C14 170.5(5)
O11 Dy2 O5 Zn2 63.6(2)
O15 Dy2 O5 Zn2 -162.52(19)
O2 Dy2 O5 Zn2 -94.1(2)
O8 Dy2 O5 Zn2 -57.1(4)
O1 Dy2 O5 Zn2 -19.48(16)
O17 Dy2 O5 Zn2 98.6(3)
O6 Dy2 O5 Zn2 147.0(2)
Dy1 Dy2 O5 Zn2 -55.80(14)
O11 Dy2 O5 Zn1 165.5(2)
O15 Dy2 O5 Zn1 -60.7(2)
O2 Dy2 O5 Zn1 7.74(15)
O8 Dy2 O5 Zn1 44.7(3)
O1 Dy2 O5 Zn1 82.38(17)
O17 Dy2 O5 Zn1 -159.6(2)
O6 Dy2 O5 Zn1 -111.1(2)
Zn2 Dy2 O5 Zn1 101.9(2)
Dy1 Dy2 O5 Zn1 46.06(11)
O2 Zn1 O5 C14 -138.9(5)
O3 Zn1 O5 C14 133.7(5)
O10 Zn1 O5 C14 -144.7(12)
N3 Zn1 O5 C14 -28.0(5)
N1 Zn1 O5 C14 49.3(5)
Dy1 Zn1 O5 C14 177.8(5)
O2 Zn1 O5 Zn2 88.5(2)
O3 Zn1 O5 Zn2 1.1(2)
O10 Zn1 O5 Zn2 82.7(12)
N3 Zn1 O5 Zn2 -160.6(3)
N1 Zn1 O5 Zn2 -83.3(3)
Dy1 Zn1 O5 Zn2 45.23(15)
O2 Zn1 O5 Dy2 -9.11(18)
O3 Zn1 O5 Dy2 -96.48(19)
O10 Zn1 O5 Dy2 -14.9(13)
N3 Zn1 O5 Dy2 101.9(2)
N1 Zn1 O5 Dy2 179.2(2)
Dy1 Zn1 O5 Dy2 -52.35(13)
O11 Dy2 O6 C19 69.6(5)
O15 Dy2 O6 C19 -144.4(6)
O2 Dy2 O6 C19 -71.9(5)
O8 Dy2 O6 C19 -163.7(5)
O1 Dy2 O6 C19 6.0(6)
O17 Dy2 O6 C19 139.4(5)
O5 Dy2 O6 C19 -11.5(5)
Zn2 Dy2 O6 C19 8.4(5)
Dy1 Dy2 O6 C19 -47.1(6)
O11 Dy2 O6 C21 -97.9(7)
O15 Dy2 O6 C21 48.1(7)
O2 Dy2 O6 C21 120.6(7)
O8 Dy2 O6 C21 28.8(8)
O1 Dy2 O6 C21 -161.5(6)
O17 Dy2 O6 C21 -28.1(7)
O5 Dy2 O6 C21 -179.0(7)
Zn2 Dy2 O6 C21 -159.1(7)
Dy1 Dy2 O6 C21 145.4(6)
O13 Dy1 O7 C27 80.4(6)
O1 Dy1 O7 C27 5.5(6)
O9 Dy1 O7 C27 -136.8(6)
O3 Dy1 O7 C27 -75.8(6)
O1W Dy1 O7 C27 152.5(6)
O2 Dy1 O7 C27 -59.4(5)
O4 Dy1 O7 C27 137.7(5)
Zn1 Dy1 O7 C27 -76.0(5)
Dy2 Dy1 O7 C27 -21.0(5)
O11 Dy2 O8 C27 -156.7(7)
O15 Dy2 O8 C27 68.2(8)
O2 Dy2 O8 C27 -13.3(8)
O1 Dy2 O8 C27 -85.4(8)
O17 Dy2 O8 C27 146.6(8)
O5 Dy2 O8 C27 -49.4(9)
O6 Dy2 O8 C27 86.9(8)
Zn2 Dy2 O8 C27 -84.4(8)
Dy1 Dy2 O8 C27 -50.9(7)
O13 Dy1 O9 C29 -177.0(8)
O1 Dy1 O9 C29 6.3(11)
O7 Dy1 O9 C29 108.7(9)
O3 Dy1 O9 C29 -39.8(9)
O1W Dy1 O9 C29 -172.9(9)
O2 Dy1 O9 C29 32.0(9)
O4 Dy1 O9 C29 -102.0(9)
Zn1 Dy1 O9 C29 -3.2(8)
Dy2 Dy1 O9 C29 36.8(9)
O2 Zn1 O10 C29 -37.9(6)
O3 Zn1 O10 C29 47.9(6)
N3 Zn1 O10 C29 -147.7(6)
N1 Zn1 O10 C29 133.5(6)
O5 Zn1 O10 C29 -32.4(16)
Dy1 Zn1 O10 C29 5.1(6)
O15 Dy2 O11 C31 -152.0(7)
O2 Dy2 O11 C31 -2.1(10)
O8 Dy2 O11 C31 105.3(8)
O1 Dy2 O11 C31 34.4(8)
O17 Dy2 O11 C31 164.9(9)
O5 Dy2 O11 C31 -38.4(8)
O6 Dy2 O11 C31 -103.6(8)
Zn2 Dy2 O11 C31 0.0(7)
Dy1 Dy2 O11 C31 35.4(8)
O1 Zn2 O12 C31 -44.5(6)
N6 Zn2 O12 C31 -154.5(6)
O5 Zn2 O12 C31 41.6(6)
N4 Zn2 O12 C31 126.9(6)
O3 Zn2 O12 C31 -21(2)
Dy2 Zn2 O12 C31 -2.4(6)
O1 Dy1 O13 C33 2.2(9)
O7 Dy1 O13 C33 -101.7(9)
O9 Dy1 O13 C33 -175.7(8)
O3 Dy1 O13 C33 61.1(9)
O1W Dy1 O13 C33 -179.8(9)
O2 Dy1 O13 C33 -38.1(10)
O4 Dy1 O13 C33 104.4(9)
Zn1 Dy1 O13 C33 17.1(11)
Dy2 Dy1 O13 C33 -26.9(9)
O11 Dy2 O15 C35 -172.3(9)
O2 Dy2 O15 C35 25.8(9)
O8 Dy2 O15 C35 -53.2(9)
O1 Dy2 O15 C35 -3.3(11)
O17 Dy2 O15 C35 -131.0(10)
O5 Dy2 O15 C35 90.3(9)
O6 Dy2 O15 C35 137.0(10)
Zn2 Dy2 O15 C35 67.8(10)
Dy1 Dy2 O15 C35 0.7(10)
O11 Dy2 O17 C37 -163.6(8)
O15 Dy2 O17 C37 46.3(7)
O2 Dy2 O17 C37 2.1(9)
O8 Dy2 O17 C37 -35.0(7)
O1 Dy2 O17 C37 -101.4(7)
O5 Dy2 O17 C37 159.9(6)
O6 Dy2 O17 C37 117.8(7)
Zn2 Dy2 O17 C37 -145.6(6)
Dy1 Dy2 O17 C37 -56.3(8)
O2 Zn1 N1 C7 73.7(11)
O3 Zn1 N1 C7 22.0(6)
O10 Zn1 N1 C7 -74.6(7)
N3 Zn1 N1 C7 -174.6(7)
O5 Zn1 N1 C7 103.0(6)
Dy1 Zn1 N1 C7 15.7(7)
O2 Zn1 N1 N2 -113.3(9)
O3 Zn1 N1 N2 -165.1(5)
O10 Zn1 N1 N2 98.3(5)
N3 Zn1 N1 N2 -1.7(4)
O5 Zn1 N1 N2 -84.1(5)
Dy1 Zn1 N1 N2 -171.4(4)
C7 N1 N2 C9 176.3(7)
Zn1 N1 N2 C9 2.7(8)
O2 Zn1 N3 C13 -12.0(7)
O3 Zn1 N3 C13 -131.5(7)
O10 Zn1 N3 C13 89.5(7)
N1 Zn1 N3 C13 -176.0(7)
O5 Zn1 N3 C13 -81.5(7)
Dy1 Zn1 N3 C13 -13.4(9)
O2 Zn1 N3 C9 164.7(5)
O3 Zn1 N3 C9 45.1(8)
O10 Zn1 N3 C9 -93.8(5)
N1 Zn1 N3 C9 0.6(5)
O5 Zn1 N3 C9 95.1(5)
Dy1 Zn1 N3 C9 163.2(4)
O1 Zn2 N4 C20 83.4(10)
O12 Zn2 N4 C20 -72.7(7)
N6 Zn2 N4 C20 -170.5(7)
O5 Zn2 N4 C20 24.5(7)
O3 Zn2 N4 C20 103.7(7)
Dy2 Zn2 N4 C20 21.1(8)
O1 Zn2 N4 N5 -104.7(8)
O12 Zn2 N4 N5 99.2(5)
N6 Zn2 N4 N5 1.5(5)
O5 Zn2 N4 N5 -163.5(5)
O3 Zn2 N4 N5 -84.4(5)
Dy2 Zn2 N4 N5 -166.9(4)
C20 N4 N5 C22 172.2(7)
Zn2 N4 N5 C22 -0.7(9)
O1 Zn2 N6 C22 156.5(5)
O12 Zn2 N6 C22 -98.9(6)
O5 Zn2 N6 C22 37.8(10)
N4 Zn2 N6 C22 -2.1(6)
O3 Zn2 N6 C22 86.0(6)
Dy2 Zn2 N6 C22 158.9(4)
O1 Zn2 N6 C26 -24.0(8)
O12 Zn2 N6 C26 80.6(7)
O5 Zn2 N6 C26 -142.7(7)
N4 Zn2 N6 C26 177.5(7)
O3 Zn2 N6 C26 -94.4(7)
Dy2 Zn2 N6 C26 -21.5(10)
Zn1 O3 C1 C2 29.0(10)
Dy1 O3 C1 C2 161.5(6)
Zn2 O3 C1 C2 -89.4(8)
Zn1 O3 C1 C6 -151.8(5)
Dy1 O3 C1 C6 -19.3(9)
Zn2 O3 C1 C6 89.8(6)
O3 C1 C2 C3 176.0(7)
C6 C1 C2 C3 -3.2(11)
O3 C1 C2 C7 -3.5(12)
C6 C1 C2 C7 177.3(7)
C1 C2 C3 C4 4.1(13)
C7 C2 C3 C4 -176.4(8)
C2 C3 C4 C5 -2.5(14)
C3 C4 C5 C6 0.2(14)
C4 C5 C6 O4 -179.6(8)
C4 C5 C6 C1 0.6(13)
C8 O4 C6 C5 0.1(12)
Dy1 O4 C6 C5 -165.4(7)
C8 O4 C6 C1 180.0(7)
Dy1 O4 C6 C1 14.4(8)
O3 C1 C6 C5 -178.3(7)
C2 C1 C6 C5 1.0(12)
O3 C1 C6 O4 1.8(10)
C2 C1 C6 O4 -178.9(7)
N2 N1 C7 C2 179.6(7)
Zn1 N1 C7 C2 -7.8(11)
C3 C2 C7 N1 172.5(7)
C1 C2 C7 N1 -8.0(12)
C13 N3 C9 N2 177.6(7)
Zn1 N3 C9 N2 0.6(9)
C13 N3 C9 C10 -0.4(11)
Zn1 N3 C9 C10 -177.4(6)
N1 N2 C9 N3 -2.2(10)
N1 N2 C9 C10 175.8(7)
N3 C9 C10 C11 0.8(13)
N2 C9 C10 C11 -177.1(8)
C9 C10 C11 C12 0.1(14)
C10 C11 C12 C13 -1.4(14)
C9 N3 C13 C12 -1.0(12)
Zn1 N3 C13 C12 175.6(7)
C11 C12 C13 N3 1.9(14)
Zn2 O5 C14 C19 -137.4(6)
Dy2 O5 C14 C19 -14.5(9)
Zn1 O5 C14 C19 100.1(7)
Zn2 O5 C14 C15 42.9(9)
Dy2 O5 C14 C15 165.9(5)
Zn1 O5 C14 C15 -79.5(8)
O5 C14 C15 C16 175.0(7)
C19 C14 C15 C16 -4.7(11)
O5 C14 C15 C20 -10.4(12)
C19 C14 C15 C20 170.0(7)
C14 C15 C16 C17 2.8(12)
C20 C15 C16 C17 -172.2(8)
C15 C16 C17 C18 0.3(13)
C16 C17 C18 C19 -1.5(13)
C21 O6 C19 C18 -3.8(12)
Dy2 O6 C19 C18 -172.1(6)
C21 O6 C19 C14 177.5(7)
Dy2 O6 C19 C14 9.1(8)
C17 C18 C19 O6 -179.2(8)
C17 C18 C19 C14 -0.6(13)
O5 C14 C19 O6 2.8(10)
C15 C14 C19 O6 -177.6(6)
O5 C14 C19 C18 -176.0(7)
C15 C14 C19 C18 3.6(11)
N5 N4 C20 C15 -176.2(7)
Zn2 N4 C20 C15 -4.6(11)
C16 C15 C20 N4 164.0(8)
C14 C15 C20 N4 -10.8(12)
C26 N6 C22 N5 -177.2(8)
Zn2 N6 C22 N5 2.4(10)
C26 N6 C22 C23 -0.8(12)
Zn2 N6 C22 C23 178.8(7)
N4 N5 C22 N6 -1.1(11)
N4 N5 C22 C23 -177.6(8)
N6 C22 C23 C24 1.7(14)
N5 C22 C23 C24 178.0(9)
C22 C23 C24 C25 -0.9(15)
C23 C24 C25 C26 -0.8(17)
C22 N6 C26 C25 -1.0(13)
Zn2 N6 C26 C25 179.5(7)
C24 C25 C26 N6 1.8(16)
Dy2 O8 C27 O7 52.5(12)
Dy2 O8 C27 C28 -128.4(7)
Dy1 O7 C27 O8 1.1(10)
Dy1 O7 C27 C28 -178.0(5)
Dy1 O9 C29 O10 8.5(15)
Dy1 O9 C29 C30 -171.1(7)
Zn1 O10 C29 O9 -8.7(11)
Zn1 O10 C29 C30 170.9(7)
Zn2 O12 C31 O11 3.3(10)
Zn2 O12 C31 C32 -177.8(5)
Dy2 O11 C31 O12 -1.9(13)
Dy2 O11 C31 C32 179.1(6)
Dy1 O13 C33 O14 -1.5(14)
Dy1 O13 C33 C34 179.6(7)
Dy2 O15 C35 O16 -15.1(17)
Dy2 O15 C35 C36 165.2(10)
Dy2 O17 C37 C38 -122.3(8)
